data_4332128
loop_
_publ_author_name
'Fan, Le-Qing'
'Wu, Li-Ming'
'Chen, Ling'

_publ_section_title
;
 Syntheses, Crystal Structures, and Properties of Heterometallic
 Iodoplumbates:&#x00A0; Bicubane, Ribbon, and Chain Configurations
;
_journal_issue 8
_journal_name_full 'Inorganic Chemistry'
_journal_page_first 3149
_journal_page_last 3151
_journal_paper_doi 10.1021/ic052211g
_journal_volume 45
_journal_year 2006
_chemical_formula_sum 'C32 H72 Ag2 I8 N2 Pb2'
_chemical_formula_weight 2130.24
_chemical_name_systematic
; 
 ? 
;
_space_group_IT_number 4
_symmetry_cell_setting monoclinic
_symmetry_space_group_name_Hall 'P 2yb'
_symmetry_space_group_name_H-M 'P 1 21 1'
_atom_sites_solution_hydrogens geom
_atom_sites_solution_primary direct
_atom_sites_solution_secondary difmap
_audit_creation_method SHELXL-97
_cell_angle_alpha 90.00
_cell_angle_beta 93.7270(10)
_cell_angle_gamma 90.00
_cell_formula_units_Z 2
_cell_length_a 13.5340(11)
_cell_length_b 15.2811(14)
_cell_length_c 13.5539(11)
_cell_measurement_reflns_used 7173
_cell_measurement_temperature 293(2)
_cell_measurement_theta_max 23.2556
_cell_measurement_theta_min 3.0132
_cell_volume 2797.2(4)
_computing_cell_refinement 'CrystalClear (Rigaku Corp., 2000)'
_computing_data_collection 'CrystalClear (Rigaku Corp., 2000)'
_computing_data_reduction 'CrystalClear (Rigaku Corp., 2000)'
_computing_molecular_graphics 'Bruker SHELXTL'
_computing_publication_material 'Bruker SHELXTL'
_computing_structure_refinement 'SHELXL-97 (Sheldrick, 1997)'
_computing_structure_solution 'SHELXS-97 (Sheldrick, 1990)'
_diffrn_ambient_temperature 293(2)
_diffrn_measured_fraction_theta_full 0.996
_diffrn_measured_fraction_theta_max 0.996
_diffrn_measurement_device_type 'Mercury70 (2x2 bin mode)'
_diffrn_measurement_method CCD_profile_fitting
_diffrn_radiation_monochromator 'Graphite Monochromator'
_diffrn_radiation_source 'Rotating Anode'
_diffrn_radiation_type Molybdenum
_diffrn_radiation_wavelength 0.71073
_diffrn_reflns_av_R_equivalents 0.0282
_diffrn_reflns_av_sigmaI/netI 0.0484
_diffrn_reflns_limit_h_max 15
_diffrn_reflns_limit_h_min -15
_diffrn_reflns_limit_k_max 16
_diffrn_reflns_limit_k_min -15
_diffrn_reflns_limit_l_max 15
_diffrn_reflns_limit_l_min -14
_diffrn_reflns_number 15062
_diffrn_reflns_theta_full 23.25
_diffrn_reflns_theta_max 23.25
_diffrn_reflns_theta_min 3.01
_exptl_absorpt_coefficient_mu 11.126
_exptl_absorpt_correction_T_max 1.0000
_exptl_absorpt_correction_T_min 0.4061
_exptl_absorpt_correction_type multi-scan
_exptl_crystal_colour Yellow
_exptl_crystal_density_diffrn 2.529
_exptl_crystal_density_method 'not measured'
_exptl_crystal_description Prism
_exptl_crystal_F_000 1920
_exptl_crystal_size_max 0.2500
_exptl_crystal_size_mid 0.2500
_exptl_crystal_size_min 0.2000
_refine_diff_density_max 2.247
_refine_diff_density_min -0.818
_refine_diff_density_rms 0.132
_refine_ls_abs_structure_details 'Flack H D (1983), Acta Cryst. A39, 876-881'
_refine_ls_abs_structure_Flack 0.000(8)
_refine_ls_extinction_method none
_refine_ls_goodness_of_fit_ref 1.023
_refine_ls_hydrogen_treatment mixed
_refine_ls_matrix_type full
_refine_ls_number_parameters 346
_refine_ls_number_reflns 7310
_refine_ls_number_restraints 1
_refine_ls_restrained_S_all 1.023
_refine_ls_R_factor_all 0.0415
_refine_ls_R_factor_gt 0.0363
_refine_ls_shift/su_max 0.107
_refine_ls_shift/su_mean 0.007
_refine_ls_structure_factor_coef Fsqd
_refine_ls_weighting_details 'calc w=1/[\s^2^(Fo^2^)+(0.0340P)^2^+2.0000P] where P=(Fo^2^+2Fc^2^)/3'
_refine_ls_weighting_scheme calc
_refine_ls_wR_factor_gt 0.0828
_refine_ls_wR_factor_ref 0.0850
_reflns_number_gt 6459
_reflns_number_total 7310
_reflns_threshold_expression >2sigma(I)
_cod_data_source_file ic052211gsup4.cif
_cod_data_source_block shelxl
_cod_depositor_comments
;
The following automatic conversions were performed:

'_symmetry_cell_setting' value 'Monoclinic' changed to 'monoclinic'
according to /home/saulius/struct/CIF-dictionaries/cif_core.dic
dictionary named 'cif_core.dic' version 2.4.2 from
2011-04-26.

'_exptl_absorpt_correction_type' value 'Multi-scan'
changed to 'multi-scan' according to
/home/saulius/struct/CIF-dictionaries/cif_core.dic dictionary named
'cif_core.dic' version 2.4.2 from 2011-04-26.

Automatic conversion script
Id: cif_fix_values 1891 2012-01-12 08:04:46Z andrius 
;
_cod_original_sg_symbol_H-M P2(1)
_cod_database_code 4332128

loop_
_symmetry_equiv_pos_as_xyz
'x, y, z'
'-x, y+1/2, -z'

loop_
_atom_site_label
_atom_site_type_symbol
_atom_site_fract_x
_atom_site_fract_y
_atom_site_fract_z
_atom_site_U_iso_or_equiv
_atom_site_adp_type
_atom_site_occupancy
_atom_site_symmetry_multiplicity
_atom_site_calc_flag
_atom_site_refinement_flags
Pb1 Pb 0.57714(4) 0.81955(4) 0.59418(4) 0.05077(16) Uani 1 1 d .
Pb2 Pb 0.55337(4) 1.08424(4) 0.60280(4) 0.05733(18) Uani 1 1 d .
Ag1 Ag 0.34844(10) 0.83125(11) 0.37343(12) 0.0815(4) Uani 1 1 d .
Ag2 Ag 0.33549(11) 1.06592(11) 0.38222(13) 0.0884(5) Uani 1 1 d .
I1 I 0.64725(10) 0.69796(9) 0.76633(9) 0.0784(4) Uani 1 1 d .
I2 I 0.67025(8) 0.67383(7) 0.44589(8) 0.0665(3) Uani 1 1 d .
I3 I 0.74859(7) 0.96328(10) 0.62793(9) 0.0820(3) Uani 1 1 d .
I4 I 0.45049(7) 0.94160(9) 0.72598(7) 0.0686(3) Uani 1 1 d .
I5 I 0.62798(11) 1.20441(8) 0.77576(9) 0.0804(4) Uani 1 1 d .
I6 I 0.36494(7) 0.72504(7) 0.55085(8) 0.0615(3) Uani 1 1 d .
I7 I 0.51494(6) 0.95404(8) 0.39709(6) 0.0557(2) Uani 1 1 d .
I8 I 0.18613(7) 0.94250(9) 0.35056(9) 0.0836(3) Uani 1 1 d .
N1 N 0.5894(9) 0.9586(11) 1.0558(7) 0.068(3) Uani 1 1 d .
C1 C 0.4869(11) 0.9560(15) 1.0123(11) 0.077(4) Uani 1 1 d .
H1A H 0.4801 0.9055 0.9689 0.092 Uiso 1 1 calc R
H1B H 0.4757 1.0078 0.9717 0.092 Uiso 1 1 calc R
N2 N 0.9660(8) 1.2057(10) 1.3954(11) 0.075(4) Uani 1 1 d .
C2 C 0.4060(12) 0.9513(16) 1.0857(14) 0.105(6) Uani 1 1 d .
H2A H 0.3995 1.0063 1.1204 0.126 Uiso 1 1 calc R
H2B H 0.4184 0.9046 1.1334 0.126 Uiso 1 1 calc R
C3 C 0.306(2) 0.930(3) 1.010(2) 0.199(14) Uiso 1 1 d .
H3A H 0.3116 0.9554 0.9446 0.239 Uiso 1 1 calc R
H3B H 0.2926 0.8682 1.0039 0.239 Uiso 1 1 calc R
C4 C 0.245(3) 0.967(4) 1.054(3) 0.31(3) Uiso 1 1 d .
H4A H 0.1807 0.9564 1.0214 0.459 Uiso 1 1 calc R
H4B H 0.2582 1.0286 1.0545 0.459 Uiso 1 1 calc R
H4C H 0.2466 0.9451 1.1201 0.459 Uiso 1 1 calc R
C5 C 0.6134(14) 0.8800(13) 1.1245(13) 0.077(5) Uani 1 1 d .
H5A H 0.6813 0.8854 1.1516 0.092 Uiso 1 1 calc R
H5B H 0.5708 0.8823 1.1792 0.092 Uiso 1 1 calc R
C6 C 0.601(2) 0.7921(13) 1.0748(16) 0.124(9) Uani 1 1 d .
H6A H 0.5312 0.7792 1.0619 0.148 Uiso 1 1 calc R
H6B H 0.6318 0.7928 1.0121 0.148 Uiso 1 1 calc R
C7 C 0.647(3) 0.726(3) 1.139(3) 0.207(17) Uiso 1 1 d .
H7A H 0.6587 0.7539 1.2024 0.248 Uiso 1 1 calc R
H7B H 0.5952 0.6828 1.1471 0.248 Uiso 1 1 calc R
C8 C 0.724(3) 0.682(3) 1.126(3) 0.26(2) Uiso 1 1 d .
H8A H 0.7267 0.6332 1.1712 0.390 Uiso 1 1 calc R
H8B H 0.7808 0.7182 1.1390 0.390 Uiso 1 1 calc R
H8C H 0.7218 0.6608 1.0596 0.390 Uiso 1 1 calc R
C9 C 0.6066(15) 1.0354(12) 1.1178(13) 0.077(6) Uani 1 1 d .
H9A H 0.6762 1.0369 1.1400 0.092 Uiso 1 1 calc R
H9B H 0.5691 1.0289 1.1760 0.092 Uiso 1 1 calc R
C10 C 0.5783(14) 1.1266(13) 1.0672(16) 0.085(6) Uani 1 1 d .
H10A H 0.6053 1.1291 1.0027 0.102 Uiso 1 1 calc R
H10B H 0.5068 1.1310 1.0576 0.102 Uiso 1 1 calc R
C11 C 0.6188(19) 1.2066(17) 1.1313(15) 0.119(8) Uani 1 1 d .
H11A H 0.5930 1.2608 1.1027 0.143 Uiso 1 1 calc R
H11B H 0.5968 1.2018 1.1978 0.143 Uiso 1 1 calc R
C12 C 0.7299(18) 1.208(2) 1.135(2) 0.144(10) Uani 1 1 d .
H12A H 0.7544 1.2530 1.1792 0.216 Uiso 1 1 calc R
H12B H 0.7513 1.2188 1.0700 0.216 Uiso 1 1 calc R
H12C H 0.7550 1.1521 1.1581 0.216 Uiso 1 1 calc R
C13 C 0.6585(13) 0.9598(19) 0.9703(11) 0.092(6) Uani 1 1 d .
H13A H 0.6422 0.9095 0.9286 0.111 Uiso 1 1 calc R
H13B H 0.6429 1.0116 0.9310 0.111 Uiso 1 1 calc R
C14 C 0.7672(15) 0.959(3) 0.9940(14) 0.152(11) Uani 1 1 d .
H14A H 0.7837 1.0090 1.0359 0.183 Uiso 1 1 calc R
H14B H 0.7831 0.9069 1.0328 0.183 Uiso 1 1 calc R
C15 C 0.8278(17) 0.961(4) 0.9171(18) 0.237(19) Uani 1 1 d .
H15A H 0.8091 1.0101 0.8751 0.284 Uiso 1 1 calc R
H15B H 0.8161 0.9080 0.8781 0.284 Uiso 1 1 calc R
C16 C 0.932(2) 0.967(3) 0.944(2) 0.224(15) Uiso 1 1 d .
H16A H 0.9687 0.9365 0.8961 0.337 Uiso 1 1 calc R
H16B H 0.9461 0.9401 1.0080 0.337 Uiso 1 1 calc R
H16C H 0.9519 1.0269 0.9470 0.337 Uiso 1 1 calc R
C17 C 1.0496(13) 1.1989(16) 1.3227(15) 0.100(6) Uani 1 1 d .
H17A H 1.0934 1.2484 1.3355 0.119 Uiso 1 1 calc R
H17B H 1.0876 1.1467 1.3402 0.119 Uiso 1 1 calc R
C18 C 1.026(3) 1.196(3) 1.219(3) 0.193(14) Uiso 1 1 d .
H18A H 0.9608 1.1700 1.2151 0.232 Uiso 1 1 calc R
H18B H 1.0153 1.2572 1.2031 0.232 Uiso 1 1 calc R
C19 C 1.062(3) 1.166(3) 1.137(3) 0.240(19) Uiso 1 1 d .
H19A H 1.0583 1.1033 1.1414 0.288 Uiso 1 1 calc R
H19B H 1.1325 1.1804 1.1436 0.288 Uiso 1 1 calc R
C20 C 1.034(2) 1.185(3) 1.042(2) 0.25(2) Uani 1 1 d .
H20A H 1.0579 1.1402 0.9999 0.373 Uiso 1 1 calc R
H20B H 1.0619 1.2404 1.0245 0.373 Uiso 1 1 calc R
H20C H 0.9635 1.1879 1.0343 0.373 Uiso 1 1 calc R
C21 C 0.8887(11) 1.1365(12) 1.3766(13) 0.076(5) Uani 1 1 d .
H21A H 0.8369 1.1472 1.4212 0.092 Uiso 1 1 calc R
H21B H 0.8596 1.1451 1.3100 0.092 Uiso 1 1 calc R
C22 C 0.9169(14) 1.0429(13) 1.3863(17) 0.104(7) Uani 1 1 d .
H22A H 0.9263 1.0265 1.4554 0.125 Uiso 1 1 calc R
H22B H 0.9777 1.0317 1.3545 0.125 Uiso 1 1 calc R
C23 C 0.829(2) 0.9907(16) 1.334(3) 0.169(15) Uani 1 1 d .
H23A H 0.7680 1.0054 1.3642 0.203 Uiso 1 1 calc R
H23B H 0.8218 1.0063 1.2649 0.203 Uiso 1 1 calc R
C24 C 0.846(3) 0.907(3) 1.343(3) 0.205(17) Uiso 1 1 d .
H24A H 0.7901 0.8745 1.3155 0.308 Uiso 1 1 calc R
H24B H 0.8572 0.8920 1.4122 0.308 Uiso 1 1 calc R
H24C H 0.9038 0.8915 1.3092 0.308 Uiso 1 1 calc R
C25 C 1.0133(13) 1.1967(15) 1.5021(17) 0.084(5) Uani 1 1 d .
H25A H 1.0468 1.1406 1.5075 0.101 Uiso 1 1 calc R
H25B H 1.0635 1.2417 1.5122 0.101 Uiso 1 1 calc R
C26 C 0.9430(14) 1.2032(14) 1.5860(14) 0.096(6) Uiso 1 1 d .
H26A H 0.9113 1.2602 1.5846 0.116 Uiso 1 1 calc R
H26B H 0.8919 1.1589 1.5776 0.116 Uiso 1 1 calc R
C27 C 1.001(2) 1.191(2) 1.682(2) 0.149(10) Uiso 1 1 d .
H27A H 1.0364 1.1358 1.6778 0.179 Uiso 1 1 calc R
H27B H 1.0497 1.2367 1.6881 0.179 Uiso 1 1 calc R
C28 C 0.950(2) 1.189(2) 1.774(2) 0.152(10) Uiso 1 1 d .
H28A H 0.9974 1.1785 1.8286 0.228 Uiso 1 1 calc R
H28B H 0.9017 1.1426 1.7711 0.228 Uiso 1 1 calc R
H28C H 0.9176 1.2438 1.7830 0.228 Uiso 1 1 calc R
C29 C 0.9132(13) 1.2908(12) 1.3848(15) 0.089(6) Uani 1 1 d .
H29A H 0.8754 1.2908 1.3215 0.107 Uiso 1 1 calc R
H29B H 0.8660 1.2938 1.4357 0.107 Uiso 1 1 calc R
C30 C 0.9718(16) 1.3694(14) 1.3907(17) 0.109(7) Uiso 1 1 d .
H30A H 1.0232 1.3665 1.3441 0.131 Uiso 1 1 calc R
H30B H 1.0032 1.3758 1.4567 0.131 Uiso 1 1 calc R
C31 C 0.9022(18) 1.448(3) 1.3659(17) 0.152(8) Uiso 1 1 d .
H31A H 0.8493 1.4465 1.4108 0.183 Uiso 1 1 calc R
H31B H 0.9397 1.5015 1.3808 0.183 Uiso 1 1 calc R
C32 C 0.859(2) 1.457(3) 1.2711(19) 0.198(12) Uiso 1 1 d .
H32A H 0.8181 1.5080 1.2672 0.297 Uiso 1 1 calc R
H32B H 0.8193 1.4060 1.2551 0.297 Uiso 1 1 calc R
H32C H 0.9099 1.4618 1.2252 0.297 Uiso 1 1 calc R

loop_
_atom_site_aniso_label
_atom_site_aniso_U_11
_atom_site_aniso_U_22
_atom_site_aniso_U_33
_atom_site_aniso_U_23
_atom_site_aniso_U_13
_atom_site_aniso_U_12
Pb1 0.0526(3) 0.0474(3) 0.0517(4) -0.0010(3) -0.0010(3) 0.0006(3)
Pb2 0.0668(4) 0.0497(4) 0.0554(4) 0.0007(3) 0.0038(3) 0.0013(3)
Ag1 0.0797(8) 0.0714(10) 0.0930(11) 0.0018(9) 0.0025(8) 0.0078(8)
Ag2 0.0878(9) 0.0750(11) 0.1024(13) -0.0079(9) 0.0069(9) -0.0042(9)
I1 0.1044(8) 0.0697(8) 0.0600(7) 0.0084(6) -0.0045(6) 0.0165(7)
I2 0.0735(7) 0.0656(8) 0.0617(7) -0.0016(5) 0.0152(6) 0.0008(6)
I3 0.0546(6) 0.0809(9) 0.1090(8) -0.0049(8) -0.0064(6) -0.0079(6)
I4 0.0815(7) 0.0684(7) 0.0580(5) -0.0012(6) 0.0208(5) 0.0030(7)
I5 0.1241(10) 0.0601(7) 0.0569(7) -0.0026(6) 0.0055(7) -0.0094(7)
I6 0.0543(5) 0.0668(8) 0.0637(7) 0.0009(5) 0.0049(5) -0.0077(5)
I7 0.0621(5) 0.0570(5) 0.0476(5) 0.0016(6) -0.0006(4) -0.0027(6)
I8 0.0626(6) 0.0583(7) 0.1300(9) 0.0012(8) 0.0086(6) 0.0044(6)
N1 0.093(9) 0.070(8) 0.039(6) 0.011(8) -0.001(6) 0.018(9)
C1 0.077(10) 0.061(10) 0.089(11) 0.017(12) -0.030(9) -0.014(10)
N2 0.048(7) 0.074(10) 0.102(11) -0.006(8) 0.001(7) 0.021(7)
C2 0.083(12) 0.058(10) 0.167(18) -0.007(17) -0.043(13) -0.007(13)
C5 0.088(12) 0.096(15) 0.046(11) 0.009(10) 0.001(9) 0.020(11)
C6 0.24(3) 0.058(14) 0.074(15) 0.012(11) -0.013(17) 0.015(16)
C9 0.101(13) 0.076(13) 0.051(12) -0.028(10) -0.014(10) 0.029(11)
C10 0.093(12) 0.083(14) 0.077(14) -0.006(11) -0.011(11) -0.023(11)
C11 0.17(2) 0.120(19) 0.064(12) -0.033(13) -0.026(13) -0.021(18)
C12 0.116(18) 0.18(3) 0.13(2) 0.012(19) -0.035(16) -0.032(19)
C13 0.111(14) 0.109(15) 0.057(9) 0.012(13) 0.012(9) 0.018(15)
C14 0.101(16) 0.26(3) 0.102(16) -0.04(2) 0.029(13) -0.08(2)
C15 0.090(17) 0.49(6) 0.13(2) 0.04(4) 0.032(16) -0.01(3)
C17 0.079(11) 0.130(18) 0.090(15) 0.001(13) 0.010(11) 0.006(13)
C20 0.17(3) 0.48(7) 0.10(2) 0.07(3) 0.01(2) 0.04(4)
C21 0.054(9) 0.100(15) 0.070(11) -0.017(10) -0.028(8) 0.012(10)
C22 0.091(13) 0.075(14) 0.15(2) 0.004(13) 0.017(13) 0.019(12)
C23 0.13(2) 0.078(16) 0.28(4) 0.030(19) -0.11(2) -0.009(14)
C25 0.068(10) 0.069(10) 0.113(13) 0.013(10) -0.011(10) -0.011(9)
C29 0.078(11) 0.080(14) 0.109(15) 0.000(11) 0.013(11) 0.003(11)

loop_
_atom_type_symbol
_atom_type_description
_atom_type_scat_dispersion_real
_atom_type_scat_dispersion_imag
_atom_type_scat_source
C C 0.0033 0.0016 'International Tables Vol C Tables 4.2.6.8 and 6.1.1.4'
H H 0.0000 0.0000 'International Tables Vol C Tables 4.2.6.8 and 6.1.1.4'
N N 0.0061 0.0033 'International Tables Vol C Tables 4.2.6.8 and 6.1.1.4'
Ag Ag -0.8971 1.1015 'International Tables Vol C Tables 4.2.6.8 and 6.1.1.4'
I I -0.4742 1.8119 'International Tables Vol C Tables 4.2.6.8 and 6.1.1.4'
Pb Pb -3.3944 10.1111 'International Tables Vol C Tables 4.2.6.8 and 6.1.1.4'

loop_
_geom_angle_atom_site_label_1
_geom_angle_atom_site_label_2
_geom_angle_atom_site_label_3
_geom_angle
_geom_angle_site_symmetry_1
_geom_angle_site_symmetry_3
I1 Pb1 I4 94.55(3) . .
I1 Pb1 I3 96.92(4) . .
I4 Pb1 I3 85.94(4) . .
I1 Pb1 I6 95.41(4) . .
I4 Pb1 I6 81.86(3) . .
I3 Pb1 I6 163.28(4) . .
I1 Pb1 I2 86.76(3) . .
I4 Pb1 I2 169.44(3) . .
I3 Pb1 I2 104.32(3) . .
I6 Pb1 I2 87.58(3) . .
I5 Pb2 I4 98.27(3) . .
I5 Pb2 I3 92.02(4) . .
I4 Pb2 I3 86.23(3) . .
I5 Pb2 I6 89.12(4) . 2_656
I4 Pb2 I6 171.44(3) . 2_656
I3 Pb2 I6 97.88(3) . 2_656
I5 Pb2 I2 98.80(4) . 2_656
I4 Pb2 I2 87.83(3) . 2_656
I3 Pb2 I2 168.31(4) . 2_656
I6 Pb2 I2 86.77(3) 2_656 2_656
I8 Ag1 I5 117.62(7) . 2_646
I8 Ag1 I6 116.93(6) . .
I5 Ag1 I6 101.70(6) 2_646 .
I8 Ag1 I7 102.53(6) . .
I5 Ag1 I7 113.21(6) 2_646 .
I6 Ag1 I7 104.50(6) . .
I8 Ag2 I2 117.35(6) . 2_656
I8 Ag2 I1 117.42(7) . 2_656
I2 Ag2 I1 100.01(6) 2_656 2_656
I8 Ag2 I7 101.74(6) . .
I2 Ag2 I7 110.03(6) 2_656 .
I1 Ag2 I7 110.44(6) 2_656 .
Ag2 I1 Pb1 85.86(5) 2_646 .
Ag2 I2 Pb1 82.03(4) 2_646 .
Ag2 I2 Pb2 81.53(4) 2_646 2_646
Pb1 I2 Pb2 91.14(3) . 2_646
Pb1 I3 Pb2 78.29(3) . .
Pb2 I4 Pb1 80.39(3) . .
Ag1 I5 Pb2 84.93(5) 2_656 .
Ag1 I6 Pb1 85.42(4) . .
Ag1 I6 Pb2 81.35(4) . 2_646
Pb1 I6 Pb2 94.43(3) . 2_646
Ag1 I7 Ag2 75.02(4) . .
Ag2 I8 Ag1 80.57(5) . .
C9 N1 C1 111.4(15) . .
C9 N1 C13 110.1(16) . .
C1 N1 C13 107.5(11) . .
C9 N1 C5 105.1(10) . .
C1 N1 C5 112.2(15) . .
C13 N1 C5 110.5(14) . .
N1 C1 C2 115.9(12) . .
C29 N2 C21 106.0(12) . .
C29 N2 C25 109.6(15) . .
C21 N2 C25 109.8(14) . .
C29 N2 C17 111.3(15) . .
C21 N2 C17 112.0(14) . .
C25 N2 C17 108.2(13) . .
C1 C2 C3 101.2(16) . .
C4 C3 C2 99(4) . .
C6 C5 N1 114.3(14) . .
C7 C6 C5 109(2) . .
C8 C7 C6 128(4) . .
N1 C9 C10 115.7(14) . .
C11 C10 C9 112.1(17) . .
C12 C11 C10 110(2) . .
C14 C13 N1 118.6(13) . .
C15 C14 C13 118.0(19) . .
C14 C15 C16 116(2) . .
C18 C17 N2 120(2) . .
C19 C18 C17 141(4) . .
C18 C19 C20 129(5) . .
C22 C21 N2 119.5(13) . .
C21 C22 C23 105.6(16) . .
C24 C23 C22 110(3) . .
C26 C25 N2 116.5(14) . .
C27 C26 C25 109.0(18) . .
C28 C27 C26 120(2) . .
C30 C29 N2 117.7(16) . .
C29 C30 C31 108(2) . .
C32 C31 C30 119(3) . .

loop_
_geom_bond_atom_site_label_1
_geom_bond_atom_site_label_2
_geom_bond_distance
_geom_bond_site_symmetry_2
Pb1 I1 3.0836(14) .
Pb1 I4 3.1632(12) .
Pb1 I3 3.2062(14) .
Pb1 I6 3.2341(11) .
Pb1 I2 3.3038(12) .
Pb2 I5 3.0952(14) .
Pb2 I4 3.1272(13) .
Pb2 I3 3.2244(14) .
Pb2 I6 3.2385(13) 2_656
Pb2 I2 3.3480(13) 2_656
Ag1 I8 2.7790(18) .
Ag1 I5 2.834(2) 2_646
Ag1 I6 2.8977(19) .
Ag1 I7 2.9339(19) .
Ag2 I8 2.7776(19) .
Ag2 I2 2.859(2) 2_656
Ag2 I1 2.871(2) 2_656
Ag2 I7 2.9663(18) .
I1 Ag2 2.871(2) 2_646
I2 Ag2 2.859(2) 2_646
I2 Pb2 3.3480(13) 2_646
I5 Ag1 2.834(2) 2_656
I6 Pb2 3.2385(13) 2_646
N1 C9 1.45(2) .
N1 C1 1.472(17) .
N1 C13 1.537(18) .
N1 C5 1.54(2) .
C1 C2 1.53(2) .
N2 C29 1.49(2) .
N2 C21 1.50(2) .
N2 C25 1.55(2) .
N2 C17 1.55(2) .
C2 C3 1.68(3) .
C3 C4 1.18(5) .
C5 C6 1.51(3) .
C6 C7 1.45(4) .
C7 C8 1.26(5) .
C9 C10 1.59(3) .
C10 C11 1.58(3) .
C11 C12 1.50(3) .
C13 C14 1.49(2) .
C14 C15 1.37(3) .
C15 C16 1.44(3) .
C17 C18 1.42(4) .
C18 C19 1.32(4) .
C19 C20 1.35(4) .
C21 C22 1.48(2) .
C22 C23 1.56(3) .
C23 C24 1.31(3) .
C25 C26 1.53(3) .
C26 C27 1.49(3) .
C27 C28 1.46(3) .
C29 C30 1.44(3) .
C30 C31 1.56(4) .
C31 C32 1.38(3) .
